data_4030329
loop_
_publ_author_name
'Xia, Ying'
'Liu, Zhen'
'Feng, Sheng'
'Zhang, Yan'
'Wang, Jianbo'

_publ_section_title
;
 Ir(III)-Catalyzed Aromatic C-H Bond Functionalization via Metal Carbene
 Migratory Insertion.
;
_journal_issue 1
_journal_name_full 'The Journal of organic chemistry'
_journal_page_first 223
_journal_paper_doi 10.1021/jo5023102
_journal_volume 80
_journal_year 2014
_chemical_formula_moiety 'C16 H21 N O5'
_chemical_formula_sum 'C16 H21 N O5'
_chemical_formula_weight 307.34
_chemical_name_systematic
;
 ?
;
_space_group_crystal_system monoclinic
_space_group_IT_number 14
_space_group_name_Hall '-P 2yn'
_space_group_name_H-M_alt 'P 1 21/n 1'
_symmetry_space_group_name_Hall '-P 2yn'
_symmetry_space_group_name_H-M 'P 1 21/n 1'
_atom_sites_solution_hydrogens geom
_atom_sites_solution_primary iterative
_audit_creation_date 2014-04-17
_audit_creation_method
;
  Olex2 1.2
  (compiled Apr 23 2013 17:54:37, GUI svn.r4466)
;
_cell_angle_alpha 90
_cell_angle_beta 113.000(7)
_cell_angle_gamma 90
_cell_formula_units_Z 8
_cell_length_a 17.4149(12)
_cell_length_b 9.7931(4)
_cell_length_c 20.9100(11)
_cell_measurement_reflns_used 4132
_cell_measurement_temperature 180.01(10)
_cell_measurement_theta_max 28.4730
_cell_measurement_theta_min 3.5720
_cell_volume 3282.6(4)
_computing_cell_refinement
;
CrysAlisPro, Agilent Technologies,
Version 1.171.36.32 (release 02-08-2013 CrysAlis171 .NET)
(compiled Aug  2 2013,16:46:58)
;
_computing_data_collection
;
CrysAlisPro, Agilent Technologies,
Version 1.171.36.32 (release 02-08-2013 CrysAlis171 .NET)
(compiled Aug  2 2013,16:46:58)
;
_computing_data_reduction
;
CrysAlisPro, Agilent Technologies,
Version 1.171.36.32 (release 02-08-2013 CrysAlis171 .NET)
(compiled Aug  2 2013,16:46:58)
;
_computing_molecular_graphics
;
O. V. Dolomanov, L. J. Bourhis, R. J. Gildea, J. A. K. Howard and H. Puschmann,
OLEX2: a complete structure solution, refinement and analysis program.
J. Appl. Cryst. (2009). 42, 339-341.
;
_computing_publication_material
;
O. V. Dolomanov, L. J. Bourhis, R. J. Gildea, J. A. K. Howard and H. Puschmann,
OLEX2: a complete structure solution, refinement and analysis program.
J. Appl. Cryst. (2009). 42, 339-341.
;
_computing_structure_refinement
;
XL, G.M. Sheldrick, Acta Cryst.
(2008). A64, 112-122
;
_computing_structure_solution 'SUPERFLIP, J. Appl. Cryst. (2007) 40, 786-790'
_diffrn_ambient_temperature 180.01(10)
_diffrn_detector_area_resol_mean 10.3914
_diffrn_measured_fraction_theta_full 0.9869
_diffrn_measured_fraction_theta_max 0.8244
_diffrn_measurement_details
;
  1 omega  -66.00   43.00   1.0000    5.0000
omega____ theta____ kappa____ phi______ frames
    -       10.8579  -77.0000  -30.0000 109

  2 omega   35.00   98.00   1.0000    5.0000
omega____ theta____ kappa____ phi______ frames
    -       10.8579  178.0000  150.0000 63
;
_diffrn_measurement_device_type 'SuperNova, Dual, Cu at zero, Atlas'
_diffrn_measurement_method '\w scans'
_diffrn_orient_matrix_UB_11 0.0022774000
_diffrn_orient_matrix_UB_12 -0.0102294000
_diffrn_orient_matrix_UB_13 -0.0327998000
_diffrn_orient_matrix_UB_21 0.0388938000
_diffrn_orient_matrix_UB_22 0.0345020000
_diffrn_orient_matrix_UB_23 0.0118903000
_diffrn_orient_matrix_UB_31 0.0209989000
_diffrn_orient_matrix_UB_32 -0.0628238000
_diffrn_orient_matrix_UB_33 0.0118669000
_diffrn_radiation_monochromator mirror
_diffrn_radiation_type 'Mo K\a'
_diffrn_radiation_wavelength 0.7107
_diffrn_reflns_av_R_equivalents 0.0341
_diffrn_reflns_av_unetI/netI 0.0566
_diffrn_reflns_Laue_measured_fraction_full 0.993
_diffrn_reflns_Laue_measured_fraction_max 0.992
_diffrn_reflns_limit_h_max 21
_diffrn_reflns_limit_h_min -19
_diffrn_reflns_limit_k_max 9
_diffrn_reflns_limit_k_min -12
_diffrn_reflns_limit_l_max 21
_diffrn_reflns_limit_l_min -25
_diffrn_reflns_number 13226
_diffrn_reflns_point_group_measured_fraction_full 0.993
_diffrn_reflns_point_group_measured_fraction_max 0.992
_diffrn_reflns_theta_full 25.242
_diffrn_reflns_theta_max 26.022
_diffrn_reflns_theta_min 2.923
_diffrn_source 'SuperNova (Mo) X-ray Source'
_exptl_absorpt_coefficient_mu 0.092
_exptl_absorpt_correction_T_max 1.00000
_exptl_absorpt_correction_T_min 0.67508
_exptl_absorpt_correction_type multi-scan
_exptl_absorpt_process_details
;
CrysAlisPro, Agilent Technologies,
Version 1.171.36.32 (release 02-08-2013 CrysAlis171 .NET)
(compiled Aug  2 2013,16:46:58)
Empirical absorption correction using spherical harmonics,
 implemented in SCALE3 ABSPACK scaling algorithm.
;
_exptl_crystal_colour
;
;
_exptl_crystal_density_diffrn 1.244
_exptl_crystal_description
;
;
_exptl_crystal_F_000 1312
_exptl_crystal_size_max 0.2
_exptl_crystal_size_mid 0.1
_exptl_crystal_size_min 0.1
_refine_diff_density_max 0.269
_refine_diff_density_min -0.255
_refine_diff_density_rms 0.046
_refine_ls_extinction_method none
_refine_ls_goodness_of_fit_ref 1.029
_refine_ls_hydrogen_treatment constr
_refine_ls_matrix_type full
_refine_ls_number_parameters 407
_refine_ls_number_reflns 6416
_refine_ls_number_restraints 0
_refine_ls_restrained_S_all 1.029
_refine_ls_R_factor_all 0.0862
_refine_ls_R_factor_gt 0.0510
_refine_ls_shift/su_max 0.005
_refine_ls_shift/su_mean 0.000
_refine_ls_structure_factor_coef Fsqd
_refine_ls_weighting_details 'w=1/[\s^2^(Fo^2^)+(0.0464P)^2^+1.1147P] where P=(Fo^2^+2Fc^2^)/3'
_refine_ls_weighting_scheme calc
_refine_ls_wR_factor_gt 0.1089
_refine_ls_wR_factor_ref 0.1265
_reflns_Friedel_coverage 0.000
_reflns_number_gt 4343
_reflns_number_total 6416
_reflns_threshold_expression 'I > 2\s(I)'
_cod_data_source_file jo5023102_si_001.cif
_cod_data_source_block exp_3344
_cod_depositor_comments 'Adding full bibliography for 4030327--4030329.cif.'
_cod_original_cell_volume 3282.6(3)
_cod_database_code 4030329
_chemical_oxdiff_formula 'C15 H21 O3 N1'
_reflns_odcompleteness_completeness 98.69
_reflns_odcompleteness_iscentric 1
_reflns_odcompleteness_theta 25.97
_olex2_refinement_description
;
1. Fixed Uiso
 At 1.2 times of:
  All C(H) groups, All N(H) groups
 At 1.5 times of:
  All C(H,H,H) groups
2.a Ternary CH refined with riding coordinates:
 C7(H7), C23(H23)
2.b Aromatic/amide H refined with riding coordinates:
 C2(H2), C3(H3), C4(H4), C5(H5), C18(H18), C19(H19), C20(H20), C21(H21),
 N1(H1), N2(H2A)
2.c Idealised Me refined as rotating group:
 C9(H9A,H9B,H9C), C11(H11A,H11B,H11C), C14(H14A,H14B,H14C), C15(H15A,H15B,
 H15C), C16(H16A,H16B,H16C), C25(H25A,H25B,H25C), C27(H27A,H27B,H27C), C30(H30A,
 H30B,H30C), C31(H31A,H31B,H31C), C32(H32A,H32B,H32C)
;
_shelx_estimated_absorpt_t_max 0.991
_shelx_estimated_absorpt_t_min 0.982
_shelx_space_group_comment
;
The symmetry employed for this shelxl refinement is uniquely defined
by the following loop, which should always be used as a source of
symmetry information in preference to the above space-group names.
They are only intended as comments.
;
_shelxl_version_number 2013-3

loop_
_space_group_symop_operation_xyz
'x, y, z'
'-x+1/2, y+1/2, -z+1/2'
'-x, -y, -z'
'x-1/2, -y-1/2, z-1/2'

loop_
_atom_site_label
_atom_site_type_symbol
_atom_site_fract_x
_atom_site_fract_y
_atom_site_fract_z
_atom_site_U_iso_or_equiv
_atom_site_adp_type
_atom_site_occupancy
_atom_site_site_symmetry_order
_atom_site_calc_flag
_atom_site_refinement_flags_posn
_atom_site_refinement_flags_adp
C1 C 0.71800(13) 0.51465(19) 0.05239(10) 0.0253(5) Uani 1 1 d . .
C2 C 0.64970(15) 0.4339(2) 0.01373(11) 0.0330(5) Uani 1 1 d . .
H2 H 0.6018 0.4332 0.0249 0.040 Uiso 1 1 calc R U
C3 C 0.65064(15) 0.3549(2) -0.04063(11) 0.0357(5) Uani 1 1 d . .
H3 H 0.6039 0.2993 -0.0661 0.043 Uiso 1 1 calc R U
C4 C 0.71919(15) 0.3566(2) -0.05792(11) 0.0344(5) Uani 1 1 d . .
H4 H 0.7199 0.3023 -0.0953 0.041 Uiso 1 1 calc R U
C5 C 0.78695(14) 0.4376(2) -0.02061(10) 0.0292(5) Uani 1 1 d . .
H5 H 0.8339 0.4394 -0.0330 0.035 Uiso 1 1 calc R U
C6 C 0.78731(13) 0.51653(19) 0.03491(9) 0.0248(4) Uani 1 1 d . .
C7 C 0.71547(14) 0.5980(2) 0.11307(10) 0.0265(5) Uani 1 1 d . .
H7 H 0.7616 0.6666 0.1265 0.032 Uiso 1 1 calc R U
C8 C 0.63355(15) 0.6746(2) 0.09060(10) 0.0308(5) Uani 1 1 d . .
C9 C 0.5650(2) 0.8752(3) 0.03503(17) 0.0687(9) Uani 1 1 d . .
H9A H 0.5228 0.8210 -0.0012 0.103 Uiso 1 1 calc R U
H9B H 0.5766 0.9587 0.0145 0.103 Uiso 1 1 calc R U
H9C H 0.5444 0.8993 0.0710 0.103 Uiso 1 1 calc R U
C10 C 0.72814(14) 0.5099(2) 0.17591(11) 0.0321(5) Uani 1 1 d . .
C11 C 0.7394(2) 0.5183(3) 0.29204(12) 0.0624(8) Uani 1 1 d . .
H11A H 0.6885 0.4665 0.2846 0.094 Uiso 1 1 calc R U
H11B H 0.7488 0.5853 0.3292 0.094 Uiso 1 1 calc R U
H11C H 0.7870 0.4557 0.3053 0.094 Uiso 1 1 calc R U
C12 C 0.86522(13) 0.59224(19) 0.07833(10) 0.0245(4) Uani 1 1 d . .
C13 C 0.98664(14) 0.7255(2) 0.07429(11) 0.0324(5) Uani 1 1 d . .
C14 C 1.00370(18) 0.7842(3) 0.01367(14) 0.0568(8) Uani 1 1 d . .
H14A H 1.0019 0.7107 -0.0187 0.085 Uiso 1 1 calc R U
H14B H 1.0590 0.8270 0.0312 0.085 Uiso 1 1 calc R U
H14C H 0.9612 0.8527 -0.0105 0.085 Uiso 1 1 calc R U
C15 C 1.05213(15) 0.6186(2) 0.11179(13) 0.0418(6) Uani 1 1 d . .
H15A H 1.0409 0.5811 0.1507 0.063 Uiso 1 1 calc R U
H15B H 1.1076 0.6608 0.1294 0.063 Uiso 1 1 calc R U
H15C H 1.0502 0.5450 0.0794 0.063 Uiso 1 1 calc R U
C16 C 0.98829(19) 0.8381(3) 0.12497(16) 0.0622(8) Uani 1 1 d . .
H16A H 0.9490 0.9103 0.1001 0.093 Uiso 1 1 calc R U
H16B H 1.0447 0.8762 0.1461 0.093 Uiso 1 1 calc R U
H16C H 0.9722 0.8003 0.1614 0.093 Uiso 1 1 calc R U
C17 C 0.89580(13) 0.33119(19) 0.65360(9) 0.0239(4) Uani 1 1 d . .
C18 C 0.91186(15) 0.2062(2) 0.62993(10) 0.0319(5) Uani 1 1 d . .
H18 H 0.8677 0.1424 0.6104 0.038 Uiso 1 1 calc R U
C19 C 0.99073(16) 0.1732(2) 0.63433(12) 0.0376(6) Uani 1 1 d . .
H19 H 1.0004 0.0875 0.6175 0.045 Uiso 1 1 calc R U
C20 C 1.05555(16) 0.2642(2) 0.66303(12) 0.0393(6) Uani 1 1 d . .
H20 H 1.1100 0.2415 0.6664 0.047 Uiso 1 1 calc R U
C21 C 1.04046(15) 0.3894(2) 0.68698(11) 0.0340(5) Uani 1 1 d . .
H21 H 1.0852 0.4520 0.7071 0.041 Uiso 1 1 calc R U
C22 C 0.96143(13) 0.42462(19) 0.68201(9) 0.0245(5) Uani 1 1 d . .
C23 C 0.80948(14) 0.36566(19) 0.65003(10) 0.0264(5) Uani 1 1 d . .
H23 H 0.8172 0.4242 0.6913 0.032 Uiso 1 1 calc R U
C24 C 0.76342(14) 0.2385(2) 0.65673(10) 0.0280(5) Uani 1 1 d . .
C25 C 0.76572(18) 0.0612(3) 0.73391(14) 0.0547(7) Uani 1 1 d . .
H25A H 0.7053 0.0678 0.7205 0.082 Uiso 1 1 calc R U
H25B H 0.7926 0.0382 0.7834 0.082 Uiso 1 1 calc R U
H25C H 0.7779 -0.0101 0.7063 0.082 Uiso 1 1 calc R U
C26 C 0.75418(15) 0.4445(2) 0.58655(11) 0.0321(5) Uani 1 1 d . .
C27 C 0.73340(18) 0.5115(3) 0.47301(12) 0.0535(7) Uani 1 1 d . .
H27A H 0.6739 0.4923 0.4594 0.080 Uiso 1 1 calc R U
H27B H 0.7505 0.4837 0.4355 0.080 Uiso 1 1 calc R U
H27C H 0.7435 0.6095 0.4818 0.080 Uiso 1 1 calc R U
C28 C 0.94510(14) 0.5658(2) 0.70261(10) 0.0270(5) Uani 1 1 d . .
C29 C 1.00484(15) 0.7548(2) 0.78827(11) 0.0321(5) Uani 1 1 d . .
C30 C 0.92921(17) 0.7749(2) 0.80668(13) 0.0443(6) Uani 1 1 d . .
H30A H 0.8782 0.7700 0.7643 0.066 Uiso 1 1 calc R U
H30B H 0.9326 0.8645 0.8285 0.066 Uiso 1 1 calc R U
H30C H 0.9281 0.7033 0.8390 0.066 Uiso 1 1 calc R U
C31 C 1.08348(17) 0.7636(2) 0.85394(12) 0.0474(7) Uani 1 1 d . .
H31A H 1.0799 0.6985 0.8883 0.071 Uiso 1 1 calc R U
H31B H 1.0893 0.8564 0.8729 0.071 Uiso 1 1 calc R U
H31C H 1.1320 0.7417 0.8431 0.071 Uiso 1 1 calc R U
C32 C 1.0064(2) 0.8605(2) 0.73595(13) 0.0517(7) Uani 1 1 d . .
H32A H 1.0536 0.8423 0.7227 0.078 Uiso 1 1 calc R U
H32B H 1.0125 0.9517 0.7566 0.078 Uiso 1 1 calc R U
H32C H 0.9543 0.8559 0.6946 0.078 Uiso 1 1 calc R U
N1 N 0.90323(11) 0.66139(17) 0.04366(8) 0.0288(4) Uani 1 1 d . .
H1 H 0.8760 0.6694 -0.0015 0.035 Uiso 1 1 calc R U
N2 N 1.00396(12) 0.61563(16) 0.76057(8) 0.0293(4) Uani 1 1 d . .
H2A H 1.0456 0.5611 0.7842 0.035 Uiso 1 1 calc R U
O1 O 0.64090(11) 0.79616(16) 0.06578(9) 0.0479(4) Uani 1 1 d . .
O2 O 0.57009(12) 0.63168(18) 0.09252(9) 0.0525(5) Uani 1 1 d . .
O3 O 0.73044(12) 0.58848(17) 0.22861(7) 0.0489(5) Uani 1 1 d . .
O4 O 0.73626(12) 0.38890(17) 0.17885(8) 0.0483(5) Uani 1 1 d . .
O5 O 0.89300(9) 0.58624(15) 0.14255(7) 0.0322(4) Uani 1 1 d . .
O6 O 0.78101(10) 0.43629(15) 0.53531(7) 0.0383(4) Uani 1 1 d . .
O7 O 0.69319(12) 0.50500(18) 0.58343(9) 0.0534(5) Uani 1 1 d . .
O8 O 0.70559(10) 0.18597(15) 0.61130(7) 0.0369(4) Uani 1 1 d . .
O9 O 0.79746(10) 0.19086(16) 0.72142(7) 0.0419(4) Uani 1 1 d . .
O10 O 0.88174(10) 0.62785(14) 0.66651(7) 0.0394(4) Uani 1 1 d . .

loop_
_atom_site_aniso_label
_atom_site_aniso_U_11
_atom_site_aniso_U_22
_atom_site_aniso_U_33
_atom_site_aniso_U_23
_atom_site_aniso_U_13
_atom_site_aniso_U_12
C1 0.0270(12) 0.0225(10) 0.0254(10) 0.0046(8) 0.0092(9) 0.0013(9)
C2 0.0305(14) 0.0328(11) 0.0357(12) 0.0027(10) 0.0131(10) -0.0031(10)
C3 0.0345(14) 0.0313(12) 0.0353(12) -0.0018(10) 0.0073(10) -0.0102(10)
C4 0.0424(15) 0.0286(11) 0.0297(11) -0.0051(9) 0.0115(11) -0.0031(10)
C5 0.0299(13) 0.0294(11) 0.0284(10) -0.0012(9) 0.0117(10) 0.0009(10)
C6 0.0237(12) 0.0234(10) 0.0232(10) 0.0031(8) 0.0048(9) 0.0013(9)
C7 0.0265(12) 0.0271(10) 0.0279(10) 0.0011(9) 0.0128(9) 0.0002(9)
C8 0.0302(14) 0.0333(12) 0.0293(11) 0.0000(9) 0.0122(10) 0.0018(10)
C9 0.055(2) 0.0523(17) 0.087(2) 0.0171(16) 0.0149(17) 0.0285(15)
C10 0.0230(13) 0.0408(13) 0.0335(12) 0.0042(10) 0.0122(10) 0.0018(10)
C11 0.059(2) 0.099(2) 0.0328(13) 0.0180(14) 0.0219(13) 0.0100(17)
C12 0.0215(12) 0.0247(10) 0.0258(10) -0.0002(8) 0.0078(9) 0.0055(9)
C13 0.0254(13) 0.0301(11) 0.0378(12) -0.0018(10) 0.0081(10) -0.0051(10)
C14 0.0405(17) 0.0632(17) 0.0593(16) 0.0175(14) 0.0115(13) -0.0187(14)
C15 0.0264(14) 0.0442(13) 0.0532(14) 0.0036(12) 0.0140(11) 0.0004(11)
C16 0.0429(18) 0.0446(15) 0.086(2) -0.0306(15) 0.0109(15) -0.0060(13)
C17 0.0250(12) 0.0249(10) 0.0204(9) 0.0021(8) 0.0072(8) 0.0026(9)
C18 0.0358(14) 0.0274(11) 0.0334(11) -0.0037(9) 0.0143(10) -0.0012(10)
C19 0.0435(16) 0.0298(11) 0.0439(13) -0.0028(10) 0.0219(12) 0.0078(11)
C20 0.0285(14) 0.0456(14) 0.0453(13) 0.0019(11) 0.0162(11) 0.0095(11)
C21 0.0278(13) 0.0363(12) 0.0359(12) -0.0010(10) 0.0102(10) -0.0029(10)
C22 0.0253(12) 0.0246(10) 0.0201(9) 0.0029(8) 0.0051(8) 0.0012(9)
C23 0.0273(12) 0.0246(10) 0.0255(10) -0.0052(8) 0.0083(9) -0.0005(9)
C24 0.0235(12) 0.0346(11) 0.0255(10) -0.0023(9) 0.0094(9) 0.0020(10)
C25 0.0452(18) 0.0575(16) 0.0584(16) 0.0283(13) 0.0169(14) -0.0031(14)
C26 0.0272(13) 0.0264(11) 0.0393(12) 0.0007(9) 0.0093(10) 0.0008(10)
C27 0.0575(19) 0.0575(16) 0.0314(12) 0.0131(12) 0.0020(12) 0.0103(14)
C28 0.0278(13) 0.0236(10) 0.0256(10) 0.0032(9) 0.0062(9) -0.0016(9)
C29 0.0344(14) 0.0243(10) 0.0321(11) -0.0038(9) 0.0072(10) -0.0032(10)
C30 0.0444(17) 0.0335(12) 0.0534(14) -0.0092(11) 0.0174(12) 0.0012(11)
C31 0.0424(16) 0.0400(13) 0.0438(13) -0.0163(11) -0.0005(12) -0.0012(12)
C32 0.075(2) 0.0326(13) 0.0438(14) -0.0011(11) 0.0199(14) -0.0167(13)
N1 0.0255(11) 0.0330(9) 0.0236(8) -0.0005(7) 0.0050(8) -0.0055(8)
N2 0.0275(11) 0.0249(9) 0.0283(9) -0.0010(7) 0.0031(8) 0.0025(8)
O1 0.0426(11) 0.0356(9) 0.0636(11) 0.0145(8) 0.0187(9) 0.0118(8)
O2 0.0353(11) 0.0585(11) 0.0704(12) 0.0148(9) 0.0278(9) 0.0091(9)
O3 0.0597(13) 0.0609(11) 0.0290(8) 0.0040(8) 0.0205(8) 0.0099(9)
O4 0.0600(13) 0.0402(10) 0.0509(10) 0.0144(8) 0.0284(9) 0.0042(9)
O5 0.0272(9) 0.0423(8) 0.0232(7) -0.0003(6) 0.0055(6) 0.0030(7)
O6 0.0400(10) 0.0438(9) 0.0262(8) 0.0056(7) 0.0077(7) 0.0091(8)
O7 0.0409(12) 0.0550(11) 0.0651(11) 0.0178(9) 0.0217(9) 0.0214(9)
O8 0.0346(10) 0.0384(8) 0.0331(8) -0.0029(7) 0.0083(7) -0.0062(8)
O9 0.0370(10) 0.0534(10) 0.0300(8) 0.0113(7) 0.0072(7) -0.0080(8)
O10 0.0372(10) 0.0245(7) 0.0389(8) 0.0013(7) -0.0041(8) 0.0047(7)

loop_
_atom_type_symbol
_atom_type_description
_atom_type_scat_dispersion_real
_atom_type_scat_dispersion_imag
_atom_type_scat_source
C C 0.0033 0.0016 'International Tables Vol C Tables 4.2.6.8 and 6.1.1.4'
H H 0.0000 0.0000 'International Tables Vol C Tables 4.2.6.8 and 6.1.1.4'
N N 0.0061 0.0033 'International Tables Vol C Tables 4.2.6.8 and 6.1.1.4'
O O 0.0106 0.0060 'International Tables Vol C Tables 4.2.6.8 and 6.1.1.4'

loop_
_geom_angle_atom_site_label_1
_geom_angle_atom_site_label_2
_geom_angle_atom_site_label_3
_geom_angle
C2 C1 C7 119.42(19)
C6 C1 C2 119.11(18)
C6 C1 C7 121.46(18)
C1 C2 H2 119.5
C3 C2 C1 120.9(2)
C3 C2 H2 119.5
C2 C3 H3 120.0
C4 C3 C2 120.0(2)
C4 C3 H3 120.0
C3 C4 H4 120.2
C3 C4 C5 119.7(2)
C5 C4 H4 120.2
C4 C5 H5 119.5
C4 C5 C6 120.9(2)
C6 C5 H5 119.5
C1 C6 C5 119.33(19)
C1 C6 C12 121.30(17)
C5 C6 C12 119.16(19)
C1 C7 H7 108.1
C8 C7 C1 109.71(17)
C8 C7 H7 108.1
C10 C7 C1 112.03(16)
C10 C7 H7 108.1
C10 C7 C8 110.59(17)
O1 C8 C7 110.06(19)
O2 C8 C7 125.8(2)
O2 C8 O1 124.1(2)
H9A C9 H9B 109.5
H9A C9 H9C 109.5
H9B C9 H9C 109.5
O1 C9 H9A 109.5
O1 C9 H9B 109.5
O1 C9 H9C 109.5
O3 C10 C7 109.60(18)
O4 C10 C7 125.83(19)
O4 C10 O3 124.6(2)
H11A C11 H11B 109.5
H11A C11 H11C 109.5
H11B C11 H11C 109.5
O3 C11 H11A 109.5
O3 C11 H11B 109.5
O3 C11 H11C 109.5
N1 C12 C6 116.30(17)
O5 C12 C6 120.70(18)
O5 C12 N1 122.96(19)
C15 C13 C14 109.8(2)
C15 C13 C16 109.5(2)
C16 C13 C14 110.4(2)
N1 C13 C14 106.13(18)
N1 C13 C15 110.05(17)
N1 C13 C16 110.94(19)
C13 C14 H14A 109.5
C13 C14 H14B 109.5
C13 C14 H14C 109.5
H14A C14 H14B 109.5
H14A C14 H14C 109.5
H14B C14 H14C 109.5
C13 C15 H15A 109.5
C13 C15 H15B 109.5
C13 C15 H15C 109.5
H15A C15 H15B 109.5
H15A C15 H15C 109.5
H15B C15 H15C 109.5
C13 C16 H16A 109.5
C13 C16 H16B 109.5
C13 C16 H16C 109.5
H16A C16 H16B 109.5
H16A C16 H16C 109.5
H16B C16 H16C 109.5
C18 C17 C22 118.8(2)
C18 C17 C23 120.89(19)
C22 C17 C23 120.31(17)
C17 C18 H18 119.4
C19 C18 C17 121.1(2)
C19 C18 H18 119.4
C18 C19 H19 119.9
C20 C19 C18 120.2(2)
C20 C19 H19 119.9
C19 C20 H20 120.3
C19 C20 C21 119.4(2)
C21 C20 H20 120.3
C20 C21 H21 119.5
C22 C21 C20 121.1(2)
C22 C21 H21 119.5
C17 C22 C28 120.39(19)
C21 C22 C17 119.46(19)
C21 C22 C28 120.03(19)
C17 C23 H23 106.8
C17 C23 C24 111.29(16)
C24 C23 H23 106.8
C26 C23 C17 115.89(17)
C26 C23 H23 106.8
C26 C23 C24 108.78(17)
O8 C24 C23 126.20(18)
O8 C24 O9 123.93(19)
O9 C24 C23 109.87(18)
H25A C25 H25B 109.5
H25A C25 H25C 109.5
H25B C25 H25C 109.5
O9 C25 H25A 109.5
O9 C25 H25B 109.5
O9 C25 H25C 109.5
O6 C26 C23 111.90(19)
O7 C26 C23 123.3(2)
O7 C26 O6 124.8(2)
H27A C27 H27B 109.5
H27A C27 H27C 109.5
H27B C27 H27C 109.5
O6 C27 H27A 109.5
O6 C27 H27B 109.5
O6 C27 H27C 109.5
N2 C28 C22 115.48(18)
O10 C28 C22 120.20(18)
O10 C28 N2 124.32(19)
C31 C29 C30 109.15(19)
C32 C29 C30 110.9(2)
C32 C29 C31 110.5(2)
N2 C29 C30 109.93(18)
N2 C29 C31 105.95(18)
N2 C29 C32 110.33(17)
C29 C30 H30A 109.5
C29 C30 H30B 109.5
C29 C30 H30C 109.5
H30A C30 H30B 109.5
H30A C30 H30C 109.5
H30B C30 H30C 109.5
C29 C31 H31A 109.5
C29 C31 H31B 109.5
C29 C31 H31C 109.5
H31A C31 H31B 109.5
H31A C31 H31C 109.5
H31B C31 H31C 109.5
C29 C32 H32A 109.5
C29 C32 H32B 109.5
C29 C32 H32C 109.5
H32A C32 H32B 109.5
H32A C32 H32C 109.5
H32B C32 H32C 109.5
C12 N1 C13 126.10(17)
C12 N1 H1 117.0
C13 N1 H1 117.0
C28 N2 C29 125.34(18)
C28 N2 H2A 117.3
C29 N2 H2A 117.3
C8 O1 C9 116.3(2)
C10 O3 C11 116.2(2)
C26 O6 C27 115.98(19)
C24 O9 C25 116.14(18)

loop_
_geom_bond_atom_site_label_1
_geom_bond_atom_site_label_2
_geom_bond_distance
C1 C2 1.394(3)
C1 C6 1.391(3)
C1 C7 1.524(3)
C2 H2 0.9500
C2 C3 1.380(3)
C3 H3 0.9500
C3 C4 1.376(3)
C4 H4 0.9500
C4 C5 1.382(3)
C5 H5 0.9500
C5 C6 1.393(3)
C6 C12 1.501(3)
C7 H7 1.0000
C7 C8 1.515(3)
C7 C10 1.515(3)
C8 O1 1.324(3)
C8 O2 1.198(3)
C9 H9A 0.9800
C9 H9B 0.9800
C9 H9C 0.9800
C9 O1 1.447(3)
C10 O3 1.332(3)
C10 O4 1.192(3)
C11 H11A 0.9800
C11 H11B 0.9800
C11 H11C 0.9800
C11 O3 1.447(3)
C12 N1 1.341(3)
C12 O5 1.238(2)
C13 C14 1.523(3)
C13 C15 1.521(3)
C13 C16 1.522(3)
C13 N1 1.479(3)
C14 H14A 0.9800
C14 H14B 0.9800
C14 H14C 0.9800
C15 H15A 0.9800
C15 H15B 0.9800
C15 H15C 0.9800
C16 H16A 0.9800
C16 H16B 0.9800
C16 H16C 0.9800
C17 C18 1.389(3)
C17 C22 1.402(3)
C17 C23 1.514(3)
C18 H18 0.9500
C18 C19 1.379(3)
C19 H19 0.9500
C19 C20 1.378(3)
C20 H20 0.9500
C20 C21 1.388(3)
C21 H21 0.9500
C21 C22 1.383(3)
C22 C28 1.508(3)
C23 H23 1.0000
C23 C24 1.517(3)
C23 C26 1.512(3)
C24 O8 1.197(2)
C24 O9 1.331(2)
C25 H25A 0.9800
C25 H25B 0.9800
C25 H25C 0.9800
C25 O9 1.449(3)
C26 O6 1.328(3)
C26 O7 1.195(3)
C27 H27A 0.9800
C27 H27B 0.9800
C27 H27C 0.9800
C27 O6 1.443(3)
C28 N2 1.337(3)
C28 O10 1.227(2)
C29 C30 1.523(3)
C29 C31 1.516(3)
C29 C32 1.514(3)
C29 N2 1.479(3)
C30 H30A 0.9800
C30 H30B 0.9800
C30 H30C 0.9800
C31 H31A 0.9800
C31 H31B 0.9800
C31 H31C 0.9800
C32 H32A 0.9800
C32 H32B 0.9800
C32 H32C 0.9800
N1 H1 0.8800
N2 H2A 0.8800
